data_4081992
loop_
_publ_author_name
'DiMondo, Domenico'
'Thibault, Michelle E.'
'Britten, James'
'Schlaf, Marcel'

_publ_section_title
;
 Comparison of the Catalytic Activity of
 [(\h5-C5H5)Ru(2,2&#x2032;-bipyridine)(L)]OTf versus
 [(\h5-C5H5)Ru(6,6&#x2032;-diamino-2,2&#x2032;-bipyridine)(L)]OTf (L =
 labile ligand) in the Hydrogenation of Cyclohexanone. Evidence for the
 Presence of a Metal--Ligand Bifunctional Mechanism under Acidic
 Conditions
;
_journal_issue 21
_journal_name_full Organometallics
_journal_page_first 6541
_journal_paper_doi 10.1021/om400871v
_journal_volume 32
_journal_year 2013
_chemical_formula_sum 'C20 H23 F3 N4 O4 Ru S'
_chemical_formula_weight 573.55
_chemical_name_systematic
;
 ?
;
_space_group_IT_number 2
_symmetry_space_group_name_Hall '-P 1'
_symmetry_space_group_name_H-M 'P -1'
_atom_sites_solution_hydrogens geom
_atom_sites_solution_primary direct
_atom_sites_solution_secondary difmap
_audit_creation_method SHELXL-97
_cell_angle_alpha 78.484(4)
_cell_angle_beta 76.307(4)
_cell_angle_gamma 82.865(5)
_cell_formula_units_Z 2
_cell_length_a 9.377(2)
_cell_length_b 10.412(2)
_cell_length_c 11.904(3)
_cell_measurement_temperature 173(2)
_cell_volume 1102.8(4)
_computing_structure_refinement 'SHELXL-97 (Sheldrick, 1997)'
_diffrn_ambient_temperature 173(2)
_diffrn_measured_fraction_theta_full 0.993
_diffrn_measured_fraction_theta_max 0.993
_diffrn_radiation_monochromator graphite
_diffrn_radiation_source 'fine-focus sealed tube'
_diffrn_radiation_type MoK\a
_diffrn_radiation_wavelength 0.71073
_diffrn_reflns_av_R_equivalents 0.0595
_diffrn_reflns_av_sigmaI/netI 0.0979
_diffrn_reflns_limit_h_max 7
_diffrn_reflns_limit_h_min -11
_diffrn_reflns_limit_k_max 12
_diffrn_reflns_limit_k_min -11
_diffrn_reflns_limit_l_max 14
_diffrn_reflns_limit_l_min -14
_diffrn_reflns_number 9056
_diffrn_reflns_theta_full 26.35
_diffrn_reflns_theta_max 26.35
_diffrn_reflns_theta_min 2.24
_exptl_absorpt_coefficient_mu 0.867
_exptl_crystal_density_diffrn 1.727
_exptl_crystal_density_method 'not measured'
_exptl_crystal_F_000 580
_refine_diff_density_max 0.610
_refine_diff_density_min -0.480
_refine_diff_density_rms 0.117
_refine_ls_extinction_method none
_refine_ls_goodness_of_fit_ref 0.973
_refine_ls_hydrogen_treatment mixed
_refine_ls_matrix_type full
_refine_ls_number_parameters 300
_refine_ls_number_reflns 4456
_refine_ls_number_restraints 0
_refine_ls_restrained_S_all 0.973
_refine_ls_R_factor_all 0.0885
_refine_ls_R_factor_gt 0.0543
_refine_ls_shift/su_max 0.001
_refine_ls_shift/su_mean 0.000
_refine_ls_structure_factor_coef Fsqd
_refine_ls_weighting_details 'calc w=1/[\s^2^(Fo^2^)+(0.0467P)^2^+0.0000P] where P=(Fo^2^+2Fc^2^)/3'
_refine_ls_weighting_scheme calc
_refine_ls_wR_factor_gt 0.1010
_refine_ls_wR_factor_ref 0.1167
_reflns_number_gt 3068
_reflns_number_total 4456
_reflns_threshold_expression >2sigma(I)
_cod_data_source_file om400871v_si_002.cif
_cod_data_source_block new
_cod_original_cell_volume 1102.9(4)
_cod_database_code 4081992

loop_
_symmetry_equiv_pos_as_xyz
'x, y, z'
'-x, -y, -z'

loop_
_atom_site_label
_atom_site_type_symbol
_atom_site_fract_x
_atom_site_fract_y
_atom_site_fract_z
_atom_site_U_iso_or_equiv
_atom_site_adp_type
_atom_site_occupancy
_atom_site_symmetry_multiplicity
_atom_site_calc_flag
_atom_site_refinement_flags
Ru1 Ru 0.66098(4) 0.56498(4) 0.83327(4) 0.03012(15) Uani 1 1 d .
S34 S 1.20031(14) 0.26114(14) 0.83777(13) 0.0357(3) Uani 1 1 d .
N22 N 0.4685(4) 0.6800(4) 0.9021(4) 0.0282(10) Uani 1 1 d .
O32 O 1.3385(4) 0.2346(4) 0.8731(3) 0.0432(10) Uani 1 1 d .
N11 N 0.7409(4) 0.7451(4) 0.8390(4) 0.0288(10) Uani 1 1 d .
N44 N 0.6757(4) 0.4996(4) 1.0214(4) 0.0312(10) Uani 1 1 d .
H44A H 0.7633 0.5210 1.0319 0.037 Uiso 1 1 calc R
H44B H 0.6000 0.5416 1.0688 0.037 Uiso 1 1 calc R
F36 F 1.3430(5) 0.3529(4) 0.6245(3) 0.0778(12) Uani 1 1 d .
O31 O 1.1015(4) 0.1589(4) 0.8782(4) 0.0529(11) Uani 1 1 d .
O33 O 1.1322(4) 0.3929(4) 0.8466(4) 0.0466(10) Uani 1 1 d .
F37 F 1.3201(5) 0.1476(4) 0.6576(4) 0.0887(14) Uani 1 1 d .
C20 C 0.2093(5) 0.7227(5) 0.9714(5) 0.0338(13) Uani 1 1 d .
H20 H 0.1150 0.6900 1.0010 0.041 Uiso 1 1 calc R
C3 C 0.6439(6) 0.3818(6) 0.7788(5) 0.0394(14) Uani 1 1 d .
H3 H 0.6053 0.3063 0.8307 0.047 Uiso 1 1 calc R
C16 C 0.6376(5) 0.8498(5) 0.8502(5) 0.0318(12) Uani 1 1 d .
C21 C 0.3332(5) 0.6381(5) 0.9476(4) 0.0301(12) Uani 1 1 d .
C17 C 0.4844(5) 0.8136(5) 0.8870(5) 0.0320(12) Uani 1 1 d .
F38 F 1.1357(4) 0.2835(5) 0.6322(4) 0.0915(15) Uani 1 1 d .
C13 C 0.9281(6) 0.8970(6) 0.7964(5) 0.0410(14) Uani 1 1 d .
H13 H 1.0296 0.9120 0.7773 0.049 Uiso 1 1 calc R
N33 N 0.9870(5) 0.6649(4) 0.8119(4) 0.0434(12) Uani 1 1 d .
H33A H 0.9591 0.5848 0.8239 0.052 Uiso 1 1 calc R
H33B H 1.0812 0.6775 0.7972 0.052 Uiso 1 1 calc R
C18 C 0.3636(5) 0.9019(5) 0.9102(5) 0.0346(13) Uani 1 1 d .
H18 H 0.3752 0.9933 0.8981 0.042 Uiso 1 1 calc R
C2 C 0.5630(6) 0.4848(6) 0.7194(5) 0.0409(15) Uani 1 1 d .
H2 H 0.4600 0.4903 0.7237 0.049 Uiso 1 1 calc R
C5 C 0.8037(6) 0.5316(6) 0.6689(5) 0.0476(16) Uani 1 1 d .
H5 H 0.8915 0.5740 0.6332 0.057 Uiso 1 1 calc R
C19 C 0.2248(6) 0.8557(5) 0.9516(5) 0.0369(13) Uani 1 1 d .
H19 H 0.1404 0.9158 0.9662 0.044 Uiso 1 1 calc R
C12 C 0.8848(6) 0.7691(5) 0.8161(5) 0.0333(12) Uani 1 1 d .
C14 C 0.8233(6) 0.9998(6) 0.8049(5) 0.0413(14) Uani 1 1 d .
H14 H 0.8514 1.0869 0.7929 0.050 Uiso 1 1 calc R
C35 C 1.2515(7) 0.2614(7) 0.6811(6) 0.0501(16) Uani 1 1 d .
C1 C 0.6612(7) 0.5799(6) 0.6516(5) 0.0464(15) Uani 1 1 d .
H1 H 0.6359 0.6602 0.6040 0.056 Uiso 1 1 calc R
C4 C 0.7948(6) 0.4112(6) 0.7470(5) 0.0424(15) Uani 1 1 d .
H4 H 0.8745 0.3587 0.7740 0.051 Uiso 1 1 calc R
C15 C 0.6746(6) 0.9766(5) 0.8312(5) 0.0384(14) Uani 1 1 d .
H15 H 0.6005 1.0475 0.8359 0.046 Uiso 1 1 calc R
O4 O 1.2815(4) 0.7185(5) 0.6537(4) 0.0612(12) Uani 1 1 d .
C50 C 1.3320(8) 0.8479(7) 0.6105(7) 0.069(2) Uani 1 1 d .
H50A H 1.4402 0.8423 0.5816 0.083 Uiso 1 1 calc R
H50B H 1.3061 0.9012 0.6737 0.083 Uiso 1 1 calc R
C53 C 1.2558(9) 0.6768(8) 0.5540(7) 0.079(2) Uani 1 1 d .
H53A H 1.1842 0.6088 0.5785 0.095 Uiso 1 1 calc R
H53B H 1.3487 0.6398 0.5082 0.095 Uiso 1 1 calc R
C51 C 1.2573(11) 0.9086(9) 0.5126(8) 0.097(3) Uani 1 1 d .
H51A H 1.3284 0.9511 0.4439 0.117 Uiso 1 1 calc R
H51B H 1.1775 0.9752 0.5380 0.117 Uiso 1 1 calc R
C52 C 1.1963(14) 0.7958(10) 0.4833(9) 0.138(4) Uani 1 1 d .
H52A H 1.0873 0.8039 0.5044 0.166 Uiso 1 1 calc R
H52B H 1.2286 0.7926 0.3984 0.166 Uiso 1 1 calc R

loop_
_atom_site_aniso_label
_atom_site_aniso_U_11
_atom_site_aniso_U_22
_atom_site_aniso_U_33
_atom_site_aniso_U_23
_atom_site_aniso_U_13
_atom_site_aniso_U_12
Ru1 0.0337(2) 0.0241(3) 0.0337(3) -0.00913(19) -0.00663(18) -0.00140(17)
S34 0.0376(7) 0.0264(8) 0.0435(9) -0.0087(7) -0.0080(6) -0.0014(6)
N22 0.034(2) 0.023(2) 0.030(3) -0.007(2) -0.0108(19) -0.0017(19)
O32 0.044(2) 0.035(2) 0.051(3) -0.007(2) -0.0141(19) 0.0007(18)
N11 0.034(2) 0.024(2) 0.030(3) -0.007(2) -0.0077(19) -0.0022(19)
N44 0.031(2) 0.024(2) 0.042(3) -0.012(2) -0.010(2) 0.0007(19)
F36 0.100(3) 0.092(3) 0.042(2) -0.002(2) -0.006(2) -0.044(3)
O31 0.043(2) 0.038(3) 0.073(3) -0.010(2) 0.002(2) -0.0124(19)
O33 0.048(2) 0.032(2) 0.063(3) -0.016(2) -0.017(2) 0.0028(18)
F37 0.105(3) 0.081(3) 0.081(3) -0.050(3) 0.006(3) -0.004(3)
C20 0.029(3) 0.029(3) 0.042(3) -0.002(3) -0.007(2) -0.007(2)
C3 0.044(3) 0.033(3) 0.044(4) -0.021(3) -0.003(3) -0.003(3)
C16 0.040(3) 0.023(3) 0.032(3) -0.001(2) -0.009(2) -0.004(2)
C21 0.030(3) 0.032(3) 0.028(3) -0.009(2) -0.004(2) -0.004(2)
C17 0.039(3) 0.027(3) 0.033(3) -0.004(2) -0.014(2) -0.003(2)
F38 0.070(3) 0.156(5) 0.062(3) -0.030(3) -0.028(2) -0.020(3)
C13 0.043(3) 0.035(4) 0.044(4) -0.002(3) -0.008(3) -0.014(3)
N33 0.036(2) 0.028(3) 0.068(4) -0.009(3) -0.014(2) -0.006(2)
C18 0.040(3) 0.022(3) 0.040(3) -0.005(3) -0.007(3) 0.000(2)
C2 0.043(3) 0.050(4) 0.039(4) -0.027(3) -0.013(3) 0.003(3)
C5 0.050(4) 0.049(4) 0.045(4) -0.027(3) 0.004(3) -0.007(3)
C19 0.040(3) 0.032(3) 0.038(3) -0.010(3) -0.009(3) 0.006(3)
C12 0.039(3) 0.023(3) 0.038(3) -0.001(2) -0.011(2) -0.003(2)
C14 0.051(3) 0.034(3) 0.043(4) -0.008(3) -0.011(3) -0.013(3)
C35 0.049(4) 0.053(4) 0.053(4) -0.016(4) -0.013(3) -0.008(3)
C1 0.069(4) 0.038(4) 0.034(4) -0.011(3) -0.014(3) 0.002(3)
C4 0.046(3) 0.041(4) 0.044(4) -0.020(3) -0.012(3) 0.010(3)
C15 0.048(3) 0.021(3) 0.046(4) -0.006(3) -0.010(3) -0.002(3)
O4 0.060(3) 0.065(3) 0.057(3) -0.007(3) -0.012(2) -0.006(2)
C50 0.074(5) 0.068(6) 0.069(5) -0.020(4) -0.008(4) -0.015(4)
C53 0.095(6) 0.071(6) 0.074(6) -0.028(5) -0.008(5) -0.008(5)
C51 0.153(8) 0.071(6) 0.069(6) 0.003(5) -0.032(6) -0.023(6)
C52 0.250(13) 0.082(8) 0.120(9) -0.005(6) -0.124(9) -0.015(8)

loop_
_atom_type_symbol
_atom_type_description
_atom_type_scat_dispersion_real
_atom_type_scat_dispersion_imag
_atom_type_scat_source
C C 0.0033 0.0016 'International Tables Vol C Tables 4.2.6.8 and 6.1.1.4'
H H 0.0000 0.0000 'International Tables Vol C Tables 4.2.6.8 and 6.1.1.4'
F F 0.0171 0.0103 'International Tables Vol C Tables 4.2.6.8 and 6.1.1.4'
N N 0.0061 0.0033 'International Tables Vol C Tables 4.2.6.8 and 6.1.1.4'
O O 0.0106 0.0060 'International Tables Vol C Tables 4.2.6.8 and 6.1.1.4'
Ru Ru -1.2594 0.8363 'International Tables Vol C Tables 4.2.6.8 and 6.1.1.4'
S S 0.1246 0.1234 'International Tables Vol C Tables 4.2.6.8 and 6.1.1.4'

loop_
_geom_angle_atom_site_label_1
_geom_angle_atom_site_label_2
_geom_angle_atom_site_label_3
_geom_angle
_geom_angle_site_symmetry_1
_geom_angle_site_symmetry_3
N11 Ru1 N22 76.17(15) . .
N11 Ru1 C1 103.1(2) . .
N22 Ru1 C1 105.21(19) . .
N11 Ru1 C2 138.5(2) . .
N22 Ru1 C2 95.78(18) . .
C1 Ru1 C2 38.9(2) . .
N11 Ru1 C5 97.1(2) . .
N22 Ru1 C5 141.4(2) . .
C1 Ru1 C5 38.5(2) . .
C2 Ru1 C5 64.0(2) . .
N11 Ru1 C3 160.57(18) . .
N22 Ru1 C3 120.55(17) . .
C1 Ru1 C3 64.6(2) . .
C2 Ru1 C3 38.0(2) . .
C5 Ru1 C3 63.8(2) . .
N11 Ru1 C4 123.57(19) . .
N22 Ru1 C4 158.43(18) . .
C1 Ru1 C4 64.3(2) . .
C2 Ru1 C4 64.0(2) . .
C5 Ru1 C4 37.7(2) . .
C3 Ru1 C4 38.5(2) . .
N11 Ru1 N44 87.88(15) . .
N22 Ru1 N44 84.74(15) . .
C1 Ru1 N44 166.54(19) . .
C2 Ru1 N44 132.5(2) . .
C5 Ru1 N44 133.5(2) . .
C3 Ru1 N44 102.67(19) . .
C4 Ru1 N44 103.21(19) . .
O31 S34 O32 116.1(2) . .
O31 S34 O33 114.9(2) . .
O32 S34 O33 113.8(2) . .
O31 S34 C35 102.2(3) . .
O32 S34 C35 103.4(3) . .
O33 S34 C35 104.0(3) . .
C21 N22 C17 118.2(4) . .
C21 N22 Ru1 126.5(3) . .
C17 N22 Ru1 115.1(3) . .
C12 N11 C16 117.8(4) . .
C12 N11 Ru1 125.6(3) . .
C16 N11 Ru1 116.0(3) . .
C21 N44 Ru1 109.4(3) 2_667 .
C21 C20 C19 118.8(5) . .
C2 C3 C4 107.7(5) . .
C2 C3 Ru1 70.2(3) . .
C4 C3 Ru1 71.1(3) . .
C15 C16 N11 122.6(5) . .
C15 C16 C17 123.1(5) . .
N11 C16 C17 114.3(4) . .
N22 C21 C20 122.8(5) . .
N22 C21 N44 116.6(4) . 2_667
C20 C21 N44 120.5(5) . 2_667
C18 C17 N22 120.9(5) . .
C18 C17 C16 124.2(5) . .
N22 C17 C16 114.9(4) . .
C14 C13 C12 119.4(5) . .
C17 C18 C19 119.3(5) . .
C3 C2 C1 108.6(5) . .
C3 C2 Ru1 71.8(3) . .
C1 C2 Ru1 70.1(3) . .
C4 C5 C1 109.2(6) . .
C4 C5 Ru1 71.8(3) . .
C1 C5 Ru1 69.9(3) . .
C20 C19 C18 120.0(5) . .
N33 C12 N11 118.0(5) . .
N33 C12 C13 120.4(5) . .
N11 C12 C13 121.6(5) . .
C13 C14 C15 119.7(5) . .
F37 C35 F38 107.4(5) . .
F37 C35 F36 106.2(5) . .
F38 C35 F36 106.8(6) . .
F37 C35 S34 111.6(5) . .
F38 C35 S34 112.2(4) . .
F36 C35 S34 112.3(4) . .
C5 C1 C2 106.9(5) . .
C5 C1 Ru1 71.6(3) . .
C2 C1 Ru1 70.9(3) . .
C5 C4 C3 107.6(5) . .
C5 C4 Ru1 70.4(3) . .
C3 C4 Ru1 70.4(3) . .
C16 C15 C14 118.8(5) . .
C53 O4 C50 105.1(6) . .
O4 C50 C51 106.7(6) . .
O4 C53 C52 105.8(6) . .
C50 C51 C52 104.7(7) . .
C53 C52 C51 105.0(7) . .

loop_
_geom_bond_atom_site_label_1
_geom_bond_atom_site_label_2
_geom_bond_distance
_geom_bond_site_symmetry_2
Ru1 N11 2.123(4) .
Ru1 N22 2.126(4) .
Ru1 C1 2.136(6) .
Ru1 C2 2.147(5) .
Ru1 C5 2.158(6) .
Ru1 C3 2.168(5) .
Ru1 C4 2.177(5) .
Ru1 N44 2.239(4) .
S34 O31 1.433(4) .
S34 O32 1.434(4) .
S34 O33 1.452(4) .
S34 C35 1.812(7) .
N22 C21 1.346(6) .
N22 C17 1.389(6) .
N11 C12 1.356(6) .
N11 C16 1.371(6) .
N44 C21 1.415(6) 2_667
F36 C35 1.331(7) .
F37 C35 1.324(7) .
C20 C21 1.377(7) .
C20 C19 1.377(7) .
C3 C2 1.405(8) .
C3 C4 1.431(7) .
C16 C15 1.368(7) .
C16 C17 1.472(7) .
C21 N44 1.415(6) 2_667
C17 C18 1.378(7) .
F38 C35 1.325(7) .
C13 C14 1.362(7) .
C13 C12 1.400(7) .
N33 C12 1.355(6) .
C18 C19 1.387(7) .
C2 C1 1.427(8) .
C5 C4 1.403(8) .
C5 C1 1.414(8) .
C14 C15 1.396(7) .
O4 C53 1.422(8) .
O4 C50 1.439(8) .
C50 C51 1.493(10) .
C53 C52 1.480(11) .
C51 C52 1.502(11) .
